data_2241870
loop_
_publ_author_name
'Sroor, Farid M.'
'Liebing, Phil'
'Hrib, Cristian G.'
'Gr\"asing, Daniel'
'Hilfert, Liane'
'Edelmann, Frank T.'

_publ_section_title
;
 Formation and structure of the first metal complexes comprising
 amidinoguanidinate ligands
;
_journal_issue 11
_journal_name_full 'Acta Crystallographica Section E'
_journal_page_first 1526
_journal_page_last 1531
_journal_paper_doi 10.1107/S2056989016015322
_journal_volume 72
_journal_year 2016
_chemical_formula_iupac '[Li Ho Cl2 (C4 H8 O)2 (C17 H31 N2) (C30 H53 N4)]'
_chemical_formula_moiety 'C55 H100 Cl2 Ho Li N6 O2'
_chemical_formula_sum 'C55 H100 Cl2 Ho Li N6 O2'
_chemical_formula_weight 1120.17
_chemical_name_systematic
'[Bis(tetrahydrofuran)lithium]-di-\m-chlorido-{(<i>N</i>,<i>N</i>'-dicyclohexyl-1-butylamidinato-\k^2^<i>N</i>^1^,<i>N</i>^2^)[<i>N</i>,<i>N</i>',<i>N</i>'',<i>N</i>'''-tetracyclohexyl-1-(1-butylamidinato)guanidinato-\k^2^<i>N</i>^1^,<i>N</i>^2^]holmate(III)}'
_space_group_crystal_system triclinic
_space_group_IT_number 2
_space_group_name_Hall '-P 1'
_space_group_name_H-M_alt 'P -1'
_symmetry_space_group_name_Hall '-P 1'
_symmetry_space_group_name_H-M 'P -1'
_atom_sites_solution_hydrogens geom
_atom_sites_solution_primary heavy
_atom_sites_solution_secondary difmap
_audit_creation_method SHELXL-2016/4
_cell_angle_alpha 100.67(3)
_cell_angle_beta 97.20(3)
_cell_angle_gamma 109.50(3)
_cell_formula_units_Z 2
_cell_length_a 12.909(3)
_cell_length_b 15.095(3)
_cell_length_c 16.786(3)
_cell_measurement_reflns_used 29309
_cell_measurement_temperature 153(2)
_cell_measurement_theta_max 29.45
_cell_measurement_theta_min 2.19
_cell_volume 2967.5(13)
_computing_cell_refinement
;
X-AREA (Stoe & Cie, 2002)
;
_computing_data_collection
;
X-AREA (Stoe & Cie, 2002)
;
_computing_data_reduction
;
X-AREA and X-RED (Stoe & Cie, 2002)
;
_computing_molecular_graphics
;
DIAMOND (Brandenburg, 1999)
;
_computing_publication_material
;
publCIF (Westrip, 2010)
;
_computing_structure_refinement
;
SHELXL2016 (Sheldrick, 2015)
;
_computing_structure_solution
;
SHELXS97 (Sheldrick, 2008)
;
_diffrn_ambient_temperature 153(2)
_diffrn_detector_area_resol_mean 6.67
_diffrn_measured_fraction_theta_full 0.996
_diffrn_measured_fraction_theta_max 0.997
_diffrn_measurement_device_type 'Stoe IPDS 2T'
_diffrn_measurement_method 'area detector'
_diffrn_radiation_type MoK\a
_diffrn_radiation_wavelength 0.71073
_diffrn_reflns_av_R_equivalents 0.0776
_diffrn_reflns_limit_h_max 16
_diffrn_reflns_limit_h_min -16
_diffrn_reflns_limit_k_max 19
_diffrn_reflns_limit_k_min -18
_diffrn_reflns_limit_l_max 21
_diffrn_reflns_limit_l_min -21
_diffrn_reflns_number 29449
_diffrn_reflns_theta_full 25.242
_diffrn_reflns_theta_max 26.998
_diffrn_reflns_theta_min 2.320
_exptl_absorpt_coefficient_mu 1.465
_exptl_absorpt_correction_T_max 0.889
_exptl_absorpt_correction_T_min 0.814
_exptl_absorpt_correction_type sphere
_exptl_absorpt_process_details
;
(X-AREA and X-RED; Stoe & Cie, 2002)
;
_exptl_crystal_colour yellow
_exptl_crystal_density_diffrn 1.254
_exptl_crystal_description prism
_exptl_crystal_F_000 1184
_exptl_crystal_size_max 0.340
_exptl_crystal_size_mid 0.200
_exptl_crystal_size_min 0.120
_exptl_crystal_size_rad 0.13
_refine_diff_density_max 0.984
_refine_diff_density_min -1.682
_refine_ls_extinction_method none
_refine_ls_goodness_of_fit_ref 0.911
_refine_ls_hydrogen_treatment constr
_refine_ls_matrix_type full
_refine_ls_number_parameters 751
_refine_ls_number_reflns 12948
_refine_ls_number_restraints 552
_refine_ls_restrained_S_all 0.901
_refine_ls_R_factor_all 0.0794
_refine_ls_R_factor_gt 0.0476
_refine_ls_shift/su_max 0.001
_refine_ls_shift/su_mean 0.000
_refine_ls_structure_factor_coef Fsqd
_refine_ls_weighting_details 'w=1/[\s^2^(Fo^2^)+(0.0158P)^2^] where P=(Fo^2^+2Fc^2^)/3'
_refine_ls_weighting_scheme calc
_refine_ls_wR_factor_gt 0.0682
_refine_ls_wR_factor_ref 0.0740
_reflns_number_gt 9625
_reflns_number_total 12948
_reflns_threshold_expression 'I > 2\s(I)'
_cod_data_source_file zl2679sup1.cif
_cod_data_source_block compound_3
_cod_original_cell_volume 2967.5(12)
_cod_database_code 2241870
_shelx_space_group_comment
;
The symmetry employed for this shelxl refinement is uniquely defined
by the following loop, which should always be used as a source of
symmetry information in preference to the above space-group names.
They are only intended as comments.
;
_shelx_estimated_absorpt_t_min 0.636
_shelx_estimated_absorpt_t_max 0.844

loop_
_space_group_symop_operation_xyz
'x, y, z'
'-x, -y, -z'

loop_
_atom_site_type_symbol
_atom_site_label
_atom_site_fract_x
_atom_site_fract_y
_atom_site_fract_z
_atom_site_U_iso_or_equiv
_atom_site_adp_type
_atom_site_calc_flag
_atom_site_occupancy
_atom_site_disorder_assembly
_atom_site_disorder_group
Ho HO 0.88596(2) 0.22098(2) 0.79652(2) 0.02381(5) Uani d 1 . .
Cl CL1 1.01515(10) 0.18232(10) 0.90859(7) 0.0502(3) Uani d 1 . .
Cl CL2 0.92641(9) 0.38265(8) 0.90918(6) 0.0426(3) Uani d 1 . .
Li LI 1.0402(7) 0.3342(8) 0.9944(5) 0.059(2) Uani d 1 . .
N N1 0.7121(3) 0.1321(2) 0.82444(18) 0.0266(7) Uani d 1 . .
N N2 0.7857(3) 0.0572(2) 0.73204(19) 0.0319(8) Uani d 1 . .
N N3 0.6167(3) -0.0399(2) 0.77010(19) 0.0291(8) Uani d 1 . .
N N4 0.5748(3) -0.2042(3) 0.7462(2) 0.0400(9) Uani d 1 . .
N N5 0.8511(3) 0.2905(3) 0.68838(19) 0.0295(8) Uani d 1 . .
N N6 1.0136(3) 0.2673(3) 0.7108(2) 0.0315(8) Uani d 1 . .
C C1 0.7056(3) 0.0497(3) 0.7760(2) 0.0277(9) Uani d 1 . .
C C2 0.6417(4) -0.1197(3) 0.7857(3) 0.0324(10) Uani d 1 . .
C C3 0.7431(3) -0.0933(3) 0.8544(2) 0.0324(10) Uani d 1 . .
H H3A 0.797489 -0.028883 0.854679 0.039 Uiso calc 1 . .
H H3B 0.779768 -0.140929 0.842362 0.039 Uiso calc 1 . .
C C4 0.7146(3) -0.0907(3) 0.9401(2) 0.0359(10) Uani d 1 . .
H H4A 0.669097 -0.049866 0.949777 0.043 Uiso calc 1 . .
H H4B 0.669505 -0.157029 0.943057 0.043 Uiso calc 1 . .
C C5 0.8207(4) -0.0503(4) 1.0069(3) 0.0411(11) Uani d 1 . .
H H5A 0.867870 0.013966 1.000824 0.049 Uiso calc 1 . .
H H5B 0.863621 -0.093570 0.998476 0.049 Uiso calc 1 . .
C C6 0.7985(4) -0.0397(4) 1.0953(3) 0.0552(14) Uani d 1 . .
H H6A 0.870064 -0.013388 1.135146 0.083 Uiso calc 1 . .
H H6B 0.757704 0.004407 1.104798 0.083 Uiso calc 1 . .
H H6C 0.753450 -0.103239 1.102447 0.083 Uiso calc 1 . .
C C7 0.6469(4) 0.1335(3) 0.8895(2) 0.0309(10) Uani d 1 . .
H H7 0.589271 0.067236 0.881307 0.037 Uiso calc 1 . .
C C8 0.5874(4) 0.2047(3) 0.8852(3) 0.0376(11) Uani d 1 . .
H H8A 0.536844 0.185592 0.830440 0.045 Uiso calc 1 . .
H H8B 0.643569 0.270306 0.891481 0.045 Uiso calc 1 . .
C C9 0.5193(4) 0.2068(4) 0.9533(3) 0.0500(13) Uani d 1 . .
H H9A 0.484465 0.255824 0.950913 0.060 Uiso calc 1 . .
H H9B 0.458330 0.142864 0.943519 0.060 Uiso calc 1 . .
C C10 0.5916(4) 0.2307(4) 1.0384(3) 0.0511(14) Uani d 1 . .
H H10A 0.646167 0.298083 1.051409 0.061 Uiso calc 1 . .
H H10B 0.543651 0.225935 1.080279 0.061 Uiso calc 1 . .
C C11 0.6542(4) 0.1623(4) 1.0429(3) 0.0490(14) Uani d 1 . .
H H11A 0.600010 0.096001 1.037098 0.059 Uiso calc 1 . .
H H11B 0.705383 0.182756 1.097580 0.059 Uiso calc 1 . .
C C12 0.7218(3) 0.1618(4) 0.9748(2) 0.0366(11) Uani d 1 . .
H H12A 0.779745 0.227098 0.983208 0.044 Uiso calc 1 . .
H H12B 0.760360 0.115525 0.977993 0.044 Uiso calc 1 . .
C C13 0.7848(4) -0.0221(3) 0.6659(3) 0.0354(10) Uani d 1 . .
H H13 0.713095 -0.078757 0.656913 0.042 Uiso calc 1 . .
C C14 0.8830(4) -0.0521(4) 0.6889(3) 0.0423(11) Uani d 1 . .
H H14A 0.876540 -0.076142 0.739779 0.051 Uiso calc 1 . .
H H14B 0.953624 0.004912 0.700714 0.051 Uiso calc 1 . .
C C15 0.8872(5) -0.1321(4) 0.6188(3) 0.0543(14) Uani d 1 . .
H H15A 0.953655 -0.148673 0.634712 0.065 Uiso calc 1 . .
H H15B 0.819270 -0.191067 0.609515 0.065 Uiso calc 1 . .
C C16 0.8938(5) -0.0969(4) 0.5397(3) 0.0566(14) Uani d 1 . .
H H16A 0.965698 -0.041969 0.547613 0.068 Uiso calc 1 . .
H H16B 0.892221 -0.149708 0.494197 0.068 Uiso calc 1 . .
C C17 0.7982(5) -0.0651(4) 0.5164(3) 0.0573(15) Uani d 1 . .
H H17A 0.726760 -0.121539 0.502910 0.069 Uiso calc 1 . .
H H17B 0.807019 -0.039528 0.466385 0.069 Uiso calc 1 . .
C C18 0.7937(4) 0.0131(4) 0.5865(3) 0.0442(12) Uani d 1 . .
H H18A 0.862233 0.071768 0.596644 0.053 Uiso calc 1 . .
H H18B 0.728130 0.030596 0.570247 0.053 Uiso calc 1 . .
C C19A 0.5097(5) -0.0672(5) 0.7090(4) 0.0331(14) Uani d 0.760(6) A 1
H H19A 0.507199 -0.121037 0.663003 0.040 Uiso calc 0.760(6) A 1
C C20A 0.4073(5) -0.1061(6) 0.7469(4) 0.0429(18) Uani d 0.760(6) A 1
H H20A 0.405727 -0.054363 0.792001 0.051 Uiso calc 0.760(6) A 1
H H20B 0.411903 -0.160300 0.770710 0.051 Uiso calc 0.760(6) A 1
C C21A 0.3004(5) -0.1414(5) 0.6806(5) 0.0578(18) Uani d 0.760(6) A 1
H H21A 0.298719 -0.197599 0.638679 0.069 Uiso calc 0.760(6) A 1
H H21B 0.234292 -0.162916 0.706398 0.069 Uiso calc 0.760(6) A 1
C C22A 0.2936(6) -0.0619(6) 0.6385(5) 0.0556(19) Uani d 0.760(6) A 1
H H22A 0.227323 -0.089060 0.592518 0.067 Uiso calc 0.760(6) A 1
H H22B 0.283341 -0.010198 0.678791 0.067 Uiso calc 0.760(6) A 1
C C23A 0.3971(5) -0.0187(5) 0.6052(5) 0.0500(18) Uani d 0.760(6) A 1
H H23A 0.392214 0.037082 0.583990 0.060 Uiso calc 0.760(6) A 1
H H23B 0.400267 -0.067578 0.558233 0.060 Uiso calc 0.760(6) A 1
C C24A 0.5048(5) 0.0152(4) 0.6710(4) 0.0402(14) Uani d 0.760(6) A 1
H H24A 0.570868 0.037883 0.645383 0.048 Uiso calc 0.760(6) A 1
H H24B 0.506798 0.070018 0.714643 0.048 Uiso calc 0.760(6) A 1
C C19B 0.5113(16) -0.0319(18) 0.7313(11) 0.042(3) Uani d 0.240(6) A 2
H H19B 0.521468 0.038259 0.744885 0.050 Uiso calc 0.240(6) A 2
C C20B 0.4137(16) -0.085(2) 0.7678(14) 0.045(3) Uani d 0.240(6) A 2
H H20C 0.431333 -0.060050 0.828658 0.054 Uiso calc 0.240(6) A 2
H H20D 0.401787 -0.155174 0.755793 0.054 Uiso calc 0.240(6) A 2
C C21B 0.3073(14) -0.0722(16) 0.7312(11) 0.050(3) Uani d 0.240(6) A 2
H H21C 0.243651 -0.109707 0.753477 0.060 Uiso calc 0.240(6) A 2
H H21D 0.317008 -0.003019 0.747349 0.060 Uiso calc 0.240(6) A 2
C C22B 0.2814(16) -0.1062(19) 0.6379(12) 0.053(3) Uani d 0.240(6) A 2
H H22C 0.266325 -0.176452 0.621643 0.064 Uiso calc 0.240(6) A 2
H H22D 0.213338 -0.095331 0.615060 0.064 Uiso calc 0.240(6) A 2
C C23B 0.3782(16) -0.0521(18) 0.6030(14) 0.048(3) Uani d 0.240(6) A 2
H H23C 0.390539 0.017755 0.616784 0.058 Uiso calc 0.240(6) A 2
H H23D 0.360483 -0.075539 0.542001 0.058 Uiso calc 0.240(6) A 2
C C24B 0.4863(13) -0.0667(15) 0.6386(10) 0.041(3) Uani d 0.240(6) A 2
H H24C 0.475836 -0.136095 0.622681 0.049 Uiso calc 0.240(6) A 2
H H24D 0.549806 -0.029687 0.615859 0.049 Uiso calc 0.240(6) A 2
C C25 0.5914(4) -0.2901(3) 0.7618(3) 0.0490(13) Uani d 1 . .
H H25 0.635051 -0.275229 0.819387 0.059 Uiso calc 1 . .
C C26 0.4763(5) -0.3690(4) 0.7521(3) 0.0653(16) Uani d 1 . .
H H26A 0.486433 -0.426639 0.766690 0.078 Uiso calc 1 . .
H H26B 0.434280 -0.345260 0.790956 0.078 Uiso calc 1 . .
C C27 0.4085(4) -0.3980(4) 0.6640(3) 0.0577(15) Uani d 1 . .
H H27A 0.335785 -0.450564 0.659609 0.069 Uiso calc 1 . .
H H27B 0.392910 -0.341828 0.650828 0.069 Uiso calc 1 . .
C C28 0.4717(4) -0.4319(4) 0.6028(3) 0.0584(15) Uani d 1 . .
H H28A 0.428556 -0.446053 0.545917 0.070 Uiso calc 1 . .
H H28B 0.479290 -0.492553 0.611991 0.070 Uiso calc 1 . .
C C29 0.5868(4) -0.3566(4) 0.6113(3) 0.0555(15) Uani d 1 . .
H H29A 0.579015 -0.299086 0.594905 0.067 Uiso calc 1 . .
H H29B 0.627909 -0.383214 0.573360 0.067 Uiso calc 1 . .
C C30 0.6541(4) -0.3261(4) 0.6997(3) 0.0547(13) Uani d 1 . .
H H30A 0.726971 -0.274007 0.703484 0.066 Uiso calc 1 . .
H H30B 0.669539 -0.381955 0.713760 0.066 Uiso calc 1 . .
C C31 0.9532(3) 0.3082(3) 0.6710(2) 0.0312(10) Uani d 1 . .
C C32 0.9966(3) 0.3686(3) 0.6105(2) 0.0357(10) Uani d 1 . .
H H32A 1.078453 0.404269 0.629160 0.043 Uiso calc 1 . .
H H32B 0.960005 0.416616 0.609458 0.043 Uiso calc 1 . .
C C33 0.9724(4) 0.3042(4) 0.5237(3) 0.0429(12) Uani d 1 . .
H H33A 0.890802 0.266289 0.506849 0.052 Uiso calc 1 . .
H H33B 1.011278 0.257846 0.525102 0.052 Uiso calc 1 . .
C C34 1.0095(5) 0.3607(4) 0.4587(3) 0.0615(15) Uani d 1 . .
H H34A 0.983018 0.315359 0.403234 0.074 Uiso calc 1 . .
H H34B 0.973580 0.409324 0.459137 0.074 Uiso calc 1 . .
C C35 1.1355(5) 0.4118(5) 0.4732(4) 0.080(2) Uani d 1 . .
H H35A 1.154240 0.446504 0.430002 0.120 Uiso calc 1 . .
H H35B 1.162139 0.457921 0.527510 0.120 Uiso calc 1 . .
H H35C 1.171581 0.363907 0.471578 0.120 Uiso calc 1 . .
C C36 0.7672(3) 0.3214(3) 0.6481(3) 0.0356(10) Uani d 1 . .
H H36 0.805056 0.372309 0.619663 0.043 Uiso calc 1 . .
C C37 0.6801(4) 0.2393(4) 0.5858(3) 0.0585(15) Uani d 1 . .
H H37A 0.646912 0.186625 0.612946 0.070 Uiso calc 1 . .
H H37B 0.715939 0.214275 0.542683 0.070 Uiso calc 1 . .
C C38 0.5862(4) 0.2662(5) 0.5443(3) 0.0704(18) Uani d 1 . .
H H38A 0.617167 0.313861 0.511885 0.085 Uiso calc 1 . .
H H38B 0.528600 0.207747 0.505750 0.085 Uiso calc 1 . .
C C39 0.5330(4) 0.3089(4) 0.6087(3) 0.0543(14) Uani d 1 . .
H H39A 0.476913 0.331023 0.581531 0.065 Uiso calc 1 . .
H H39B 0.493639 0.258428 0.636125 0.065 Uiso calc 1 . .
C C40 0.6187(4) 0.3914(4) 0.6715(3) 0.0616(16) Uani d 1 . .
H H40A 0.582190 0.415206 0.714736 0.074 Uiso calc 1 . .
H H40B 0.651283 0.444841 0.644881 0.074 Uiso calc 1 . .
C C41 0.7133(4) 0.3643(4) 0.7123(3) 0.0550(14) Uani d 1 . .
H H41A 0.770903 0.422789 0.750790 0.066 Uiso calc 1 . .
H H41B 0.682580 0.316731 0.744805 0.066 Uiso calc 1 . .
C C42 1.1312(3) 0.2840(4) 0.7071(3) 0.0308(10) Uani d 1 . .
H H42 1.145267 0.300954 0.653577 0.037 Uiso calc 1 . .
C C43 1.1522(3) 0.1916(3) 0.7092(3) 0.0365(11) Uani d 1 . .
H H43A 1.105112 0.140195 0.659777 0.044 Uiso calc 1 . .
H H43B 1.130249 0.169962 0.758879 0.044 Uiso calc 1 . .
C C44 1.2756(4) 0.2061(4) 0.7110(3) 0.0479(13) Uani d 1 . .
H H44A 1.287276 0.145537 0.715685 0.057 Uiso calc 1 . .
H H44B 1.295429 0.220700 0.658566 0.057 Uiso calc 1 . .
C C45 1.3510(3) 0.2875(4) 0.7826(3) 0.0464(12) Uani d 1 . .
H H45A 1.430363 0.297481 0.780586 0.056 Uiso calc 1 . .
H H45B 1.336410 0.270185 0.835252 0.056 Uiso calc 1 . .
C C46 1.3312(3) 0.3804(4) 0.7796(3) 0.0473(12) Uani d 1 . .
H H46A 1.353685 0.401361 0.729874 0.057 Uiso calc 1 . .
H H46B 1.378416 0.431883 0.828959 0.057 Uiso calc 1 . .
C C47 1.2085(3) 0.3668(3) 0.7774(3) 0.0376(10) Uani d 1 . .
H H47A 1.188910 0.354205 0.830431 0.045 Uiso calc 1 . .
H H47B 1.197492 0.427205 0.771297 0.045 Uiso calc 1 . .
O O1A 1.2012(6) 0.3939(5) 1.0059(6) 0.068(2) Uani d 0.663(11) B 1
C C48A 1.2625(9) 0.4994(8) 1.0228(10) 0.080(3) Uani d 0.663(11) B 1
H H48A 1.274964 0.519623 0.970858 0.096 Uiso calc 0.663(11) B 1
H H48B 1.220589 0.535503 1.051151 0.096 Uiso calc 0.663(11) B 1
C C49A 1.3690(8) 0.5161(8) 1.0764(8) 0.090(3) Uani d 0.663(11) B 1
H H49A 1.431192 0.567465 1.063643 0.107 Uiso calc 0.663(11) B 1
H H49B 1.365638 0.535823 1.135336 0.107 Uiso calc 0.663(11) B 1
C C50A 1.3853(8) 0.4236(8) 1.0590(9) 0.091(3) Uani d 0.663(11) B 1
H H50A 1.436979 0.424596 1.020053 0.109 Uiso calc 0.663(11) B 1
H H50B 1.418617 0.412419 1.110831 0.109 Uiso calc 0.663(11) B 1
C C51A 1.2766(6) 0.3465(6) 1.0228(7) 0.068(2) Uani d 0.663(11) B 1
H H51A 1.280535 0.304691 0.971227 0.081 Uiso calc 0.663(11) B 1
H H51B 1.252386 0.305921 1.062064 0.081 Uiso calc 0.663(11) B 1
O O1B 1.1907(11) 0.4215(12) 1.0355(11) 0.071(3) Uani d 0.337(11) B 2
C C48B 1.2503(16) 0.5020(18) 1.0006(18) 0.077(3) Uani d 0.337(11) B 2
H H48C 1.235041 0.560929 1.022480 0.093 Uiso calc 0.337(11) B 2
H H48D 1.229113 0.484365 0.939389 0.093 Uiso calc 0.337(11) B 2
C C49B 1.3702(14) 0.5162(14) 1.0291(17) 0.085(3) Uani d 0.337(11) B 2
H H49C 1.400914 0.560276 1.085066 0.102 Uiso calc 0.337(11) B 2
H H49D 1.416696 0.542913 0.990343 0.102 Uiso calc 0.337(11) B 2
C C50B 1.3656(16) 0.4157(16) 1.0301(14) 0.082(3) Uani d 0.337(11) B 2
H H50C 1.352174 0.375145 0.973496 0.098 Uiso calc 0.337(11) B 2
H H50D 1.434669 0.416376 1.063665 0.098 Uiso calc 0.337(11) B 2
C C51B 1.2669(13) 0.3833(16) 1.0698(14) 0.078(3) Uani d 0.337(11) B 2
H H51C 1.233379 0.311731 1.057091 0.093 Uiso calc 0.337(11) B 2
H H51D 1.288978 0.408865 1.130623 0.093 Uiso calc 0.337(11) B 2
O O2A 1.0007(16) 0.3190(12) 1.0994(5) 0.0804(18) Uani d 0.823(11) B 1
C C52A 0.9608(13) 0.3830(10) 1.1520(5) 0.086(2) Uani d 0.823(11) B 1
H H52A 0.883103 0.374213 1.127587 0.103 Uiso calc 0.823(11) B 1
H H52B 1.009542 0.451516 1.159370 0.103 Uiso calc 0.823(11) B 1
C C53A 0.9650(10) 0.3558(8) 1.2315(5) 0.101(3) Uani d 0.823(11) B 1
H H53A 1.022040 0.409209 1.275267 0.121 Uiso calc 0.823(11) B 1
H H53B 0.891206 0.341805 1.247827 0.121 Uiso calc 0.823(11) B 1
C C54A 0.9944(9) 0.2699(7) 1.2204(4) 0.092(2) Uani d 0.823(11) B 1
H H54A 1.066163 0.283501 1.258211 0.110 Uiso calc 0.823(11) B 1
H H54B 0.935406 0.216153 1.233507 0.110 Uiso calc 0.823(11) B 1
C C55A 1.0048(9) 0.2429(7) 1.1357(5) 0.090(2) Uani d 0.823(11) B 1
H H55A 1.076793 0.233467 1.133376 0.108 Uiso calc 0.823(11) B 1
H H55B 0.942657 0.181679 1.105878 0.108 Uiso calc 0.823(11) B 1
O O2B 1.001(8) 0.329(6) 1.0966(19) 0.084(3) Uani d 0.177(11) B 2
C C52B 1.054(4) 0.291(3) 1.158(2) 0.088(4) Uani d 0.177(11) B 2
H H52C 1.130016 0.294988 1.149183 0.106 Uiso calc 0.177(11) B 2
H H52D 1.008073 0.222688 1.154448 0.106 Uiso calc 0.177(11) B 2
C C53B 1.060(4) 0.355(3) 1.2372(17) 0.093(4) Uani d 0.177(11) B 2
H H53C 1.042864 0.316691 1.279167 0.112 Uiso calc 0.177(11) B 2
H H53D 1.136071 0.404992 1.257247 0.112 Uiso calc 0.177(11) B 2
C C54B 0.978(4) 0.400(3) 1.224(2) 0.095(4) Uani d 0.177(11) B 2
H H54C 1.011332 0.470084 1.249695 0.114 Uiso calc 0.177(11) B 2
H H54D 0.912345 0.370614 1.248044 0.114 Uiso calc 0.177(11) B 2
C C55B 0.943(6) 0.383(5) 1.134(2) 0.088(4) Uani d 0.177(11) B 2
H H55C 0.860697 0.347129 1.116540 0.106 Uiso calc 0.177(11) B 2
H H55D 0.961018 0.445725 1.117958 0.106 Uiso calc 0.177(11) B 2

loop_
_atom_site_aniso_label
_atom_site_aniso_U_11
_atom_site_aniso_U_22
_atom_site_aniso_U_33
_atom_site_aniso_U_12
_atom_site_aniso_U_13
_atom_site_aniso_U_23
HO 0.02778(9) 0.02410(10) 0.02243(8) 0.01058(7) 0.00729(6) 0.00895(7)
CL1 0.0550(7) 0.0666(9) 0.0433(6) 0.0348(7) 0.0066(5) 0.0259(6)
CL2 0.0553(7) 0.0321(7) 0.0357(6) 0.0152(6) 0.0048(5) 0.0012(5)
LI 0.057(5) 0.074(7) 0.040(5) 0.016(5) 0.000(4) 0.018(5)
N1 0.0327(18) 0.0240(19) 0.0251(17) 0.0121(15) 0.0102(14) 0.0051(15)
N2 0.044(2) 0.025(2) 0.0302(18) 0.0167(17) 0.0132(15) 0.0046(16)
N3 0.0317(18) 0.0219(19) 0.0303(18) 0.0061(16) 0.0033(14) 0.0073(16)
N4 0.053(2) 0.027(2) 0.034(2) 0.0082(19) 0.0046(17) 0.0087(18)
N5 0.0266(18) 0.039(2) 0.0319(18) 0.0179(16) 0.0086(14) 0.0160(17)
N6 0.0255(17) 0.043(2) 0.0348(19) 0.0171(17) 0.0101(14) 0.0201(18)
C1 0.034(2) 0.025(2) 0.026(2) 0.0114(19) 0.0075(16) 0.0094(18)
C2 0.040(2) 0.026(3) 0.031(2) 0.010(2) 0.0107(18) 0.008(2)
C3 0.040(2) 0.029(2) 0.031(2) 0.014(2) 0.0075(18) 0.0108(19)
C4 0.040(2) 0.034(3) 0.034(2) 0.010(2) 0.0089(18) 0.015(2)
C5 0.049(3) 0.042(3) 0.036(2) 0.018(2) 0.006(2) 0.015(2)
C6 0.065(3) 0.071(4) 0.030(2) 0.029(3) 0.002(2) 0.010(3)
C7 0.039(2) 0.028(3) 0.029(2) 0.012(2) 0.0122(18) 0.008(2)
C8 0.040(3) 0.040(3) 0.034(2) 0.018(2) 0.0116(19) 0.004(2)
C9 0.049(3) 0.065(4) 0.044(3) 0.031(3) 0.019(2) 0.007(3)
C10 0.051(3) 0.062(4) 0.037(3) 0.021(3) 0.021(2) -0.002(3)
C11 0.053(3) 0.063(4) 0.026(2) 0.016(3) 0.015(2) 0.006(2)
C12 0.040(2) 0.048(3) 0.026(2) 0.022(2) 0.0086(18) 0.009(2)
C13 0.045(3) 0.028(3) 0.037(2) 0.017(2) 0.0156(19) 0.007(2)
C14 0.059(3) 0.045(3) 0.035(2) 0.029(3) 0.021(2) 0.015(2)
C15 0.083(4) 0.052(3) 0.050(3) 0.046(3) 0.029(3) 0.014(3)
C16 0.087(4) 0.058(4) 0.044(3) 0.042(3) 0.034(3) 0.015(3)
C17 0.087(4) 0.067(4) 0.033(3) 0.048(3) 0.020(2) 0.007(3)
C18 0.068(3) 0.044(3) 0.034(2) 0.036(3) 0.016(2) 0.010(2)
C19A 0.035(3) 0.028(3) 0.034(3) 0.010(3) -0.002(2) 0.010(2)
C20A 0.038(3) 0.041(4) 0.044(3) 0.008(3) 0.005(3) 0.011(3)
C21A 0.041(3) 0.052(4) 0.067(4) 0.008(3) -0.002(3) 0.011(3)
C22A 0.047(3) 0.040(4) 0.068(3) 0.015(3) -0.015(3) 0.006(3)
C23A 0.051(3) 0.034(4) 0.052(3) 0.009(3) -0.013(3) 0.008(3)
C24A 0.044(3) 0.031(3) 0.041(3) 0.013(2) -0.006(2) 0.008(2)
C19B 0.039(4) 0.036(5) 0.042(5) 0.006(5) 0.003(4) 0.009(5)
C20B 0.038(4) 0.041(5) 0.047(5) 0.007(4) 0.000(4) 0.009(5)
C21B 0.038(4) 0.045(5) 0.056(5) 0.009(4) -0.001(4) 0.008(5)
C22B 0.043(5) 0.042(5) 0.062(5) 0.010(5) -0.012(4) 0.011(5)
C23B 0.048(5) 0.036(5) 0.051(5) 0.011(5) -0.012(4) 0.011(5)
C24B 0.043(4) 0.031(5) 0.041(4) 0.006(4) -0.002(4) 0.010(4)
C25 0.073(3) 0.026(3) 0.038(3) 0.011(3) -0.001(2) 0.009(2)
C26 0.096(4) 0.029(3) 0.051(3) -0.001(3) 0.022(3) 0.006(3)
C27 0.062(3) 0.033(3) 0.060(3) 0.001(3) 0.009(3) -0.002(3)
C28 0.080(4) 0.037(3) 0.048(3) 0.023(3) -0.006(3) -0.005(3)
C29 0.073(4) 0.051(4) 0.047(3) 0.031(3) 0.015(3) 0.004(3)
C30 0.069(3) 0.032(3) 0.060(3) 0.019(3) 0.005(3) 0.010(3)
C31 0.033(2) 0.038(3) 0.026(2) 0.015(2) 0.0110(17) 0.010(2)
C32 0.039(2) 0.038(3) 0.035(2) 0.015(2) 0.0110(18) 0.015(2)
C33 0.050(3) 0.047(3) 0.033(2) 0.015(2) 0.017(2) 0.011(2)
C34 0.083(4) 0.071(4) 0.038(3) 0.027(3) 0.025(3) 0.023(3)
C35 0.084(4) 0.095(5) 0.065(4) 0.023(4) 0.041(3) 0.032(4)
C36 0.032(2) 0.048(3) 0.037(2) 0.019(2) 0.0106(18) 0.024(2)
C37 0.050(3) 0.068(4) 0.059(3) 0.036(3) 0.002(2) -0.001(3)
C38 0.049(3) 0.096(5) 0.064(4) 0.042(3) -0.011(3) 0.001(3)
C39 0.037(3) 0.070(4) 0.064(3) 0.028(3) 0.008(2) 0.022(3)
C40 0.062(3) 0.065(4) 0.071(4) 0.046(3) 0.008(3) 0.009(3)
C41 0.059(3) 0.061(4) 0.049(3) 0.037(3) 0.002(2) 0.001(3)
C42 0.027(3) 0.039(3) 0.030(2) 0.013(2) 0.0072(18) 0.0128(19)
C43 0.032(2) 0.032(3) 0.044(3) 0.011(2) 0.0085(19) 0.007(2)
C44 0.041(3) 0.045(3) 0.060(3) 0.021(2) 0.014(2) 0.006(3)
C45 0.028(2) 0.056(3) 0.051(3) 0.011(2) 0.003(2) 0.013(3)
C46 0.033(2) 0.044(3) 0.054(3) 0.004(2) 0.001(2) 0.010(3)
C47 0.037(2) 0.030(3) 0.044(3) 0.010(2) 0.0058(19) 0.009(2)
O1A 0.048(3) 0.049(3) 0.092(5) 0.017(3) -0.009(3) -0.003(3)
C48A 0.062(4) 0.057(4) 0.103(6) 0.021(3) -0.007(4) -0.005(4)
C49A 0.065(4) 0.073(4) 0.098(6) 0.010(3) -0.014(4) -0.007(5)
C50A 0.066(4) 0.072(4) 0.108(6) 0.010(4) -0.026(4) 0.018(5)
C51A 0.054(4) 0.057(4) 0.087(5) 0.026(3) -0.007(4) 0.009(4)
O1B 0.052(4) 0.058(5) 0.092(6) 0.017(4) -0.005(4) 0.009(5)
C48B 0.064(5) 0.058(5) 0.092(6) 0.016(4) -0.006(5) 0.001(5)
C49B 0.064(5) 0.067(5) 0.102(7) 0.016(4) -0.012(5) 0.006(5)
C50B 0.062(5) 0.069(5) 0.095(7) 0.019(4) -0.018(5) 0.008(5)
C51B 0.061(4) 0.061(5) 0.095(6) 0.017(4) -0.012(4) 0.010(5)
O2A 0.135(3) 0.077(5) 0.038(2) 0.044(3) 0.019(2) 0.026(2)
C52A 0.150(5) 0.071(4) 0.048(4) 0.046(4) 0.026(4) 0.027(4)
C53A 0.167(5) 0.087(5) 0.055(4) 0.045(5) 0.030(4) 0.028(4)
C54A 0.148(5) 0.091(5) 0.054(3) 0.050(4) 0.031(4) 0.037(4)
C55A 0.145(5) 0.083(5) 0.053(4) 0.047(4) 0.009(4) 0.034(4)
O2B 0.141(5) 0.077(6) 0.045(5) 0.048(5) 0.019(5) 0.029(5)
C52B 0.144(6) 0.082(6) 0.050(5) 0.049(5) 0.021(5) 0.030(5)
C53B 0.152(6) 0.085(6) 0.052(5) 0.046(6) 0.025(5) 0.030(5)
C54B 0.158(6) 0.080(6) 0.053(6) 0.043(6) 0.025(6) 0.029(6)
C55B 0.149(6) 0.077(6) 0.048(5) 0.046(5) 0.025(5) 0.026(5)

loop_
_atom_type_symbol
_atom_type_description
_atom_type_scat_dispersion_real
_atom_type_scat_dispersion_imag
_atom_type_scat_source
C C 0.0033 0.0016 'International Tables Vol C Tables 4.2.6.8 and 6.1.1.4'
H H 0.0000 0.0000 'International Tables Vol C Tables 4.2.6.8 and 6.1.1.4'
Cl Cl 0.1484 0.1585 'International Tables Vol C Tables 4.2.6.8 and 6.1.1.4'
O O 0.0106 0.0060 'International Tables Vol C Tables 4.2.6.8 and 6.1.1.4'
N N 0.0061 0.0033 'International Tables Vol C Tables 4.2.6.8 and 6.1.1.4'
Li Li -0.0003 0.0001 'International Tables Vol C Tables 4.2.6.8 and 6.1.1.4'
Ho Ho -0.2175 4.6783 'International Tables Vol C Tables 4.2.6.8 and 6.1.1.4'

loop_
_geom_angle_atom_site_label_1
_geom_angle_atom_site_label_2
_geom_angle_atom_site_label_3
_geom_angle
N5 HO N6 57.33(11)
N5 HO N2 99.94(12)
N6 HO N2 102.32(12)
N5 HO N1 107.97(11)
N6 HO N1 154.43(11)
N2 HO N1 57.02(11)
N5 HO CL1 154.44(8)
N6 HO CL1 98.60(8)
N2 HO CL1 93.27(9)
N1 HO CL1 97.59(9)
N5 HO CL2 92.29(9)
N6 HO CL2 104.14(10)
N2 HO CL2 153.43(8)
N1 HO CL2 96.82(9)
CL1 HO CL2 85.19(5)
N5 HO C31 28.81(10)
N6 HO C31 28.78(11)
N2 HO C31 105.55(12)
N1 HO C31 135.06(11)
CL1 HO C31 126.18(9)
CL2 HO C31 96.54(10)
N5 HO C1 107.74(12)
N6 HO C1 130.11(12)
N2 HO C1 28.64(11)
N1 HO C1 28.49(11)
CL1 HO C1 94.33(9)
CL2 HO C1 124.91(9)
C31 HO C1 125.31(12)
N5 HO LI 128.60(19)
N6 HO LI 104.43(17)
N2 HO LI 131.46(19)
N1 HO LI 100.94(17)
CL1 HO LI 43.27(18)
CL2 HO LI 41.95(18)
C31 HO LI 117.28(18)
C1 HO LI 117.41(18)
LI CL1 HO 87.0(2)
LI CL2 HO 88.0(3)
O2B LI O1B 97(3)
O2A LI O1A 111.1(7)
O2B LI CL2 113.7(17)
O1B LI CL2 116.8(7)
O2A LI CL2 116.6(6)
O1A LI CL2 118.3(5)
O2B LI CL1 115(3)
O1B LI CL1 116.3(7)
O2A LI CL1 110.5(7)
O1A LI CL1 97.8(5)
CL2 LI CL1 99.7(3)
O2B LI HO 131(3)
O1B LI HO 132.5(6)
O2A LI HO 129.7(7)
O1A LI HO 116.8(4)
CL2 LI HO 50.07(15)
CL1 LI HO 49.70(15)
C1 N1 C7 121.6(3)
C1 N1 HO 93.5(2)
C7 N1 HO 140.0(3)
C1 N2 C13 123.8(4)
C1 N2 HO 93.9(2)
C13 N2 HO 142.2(3)
C2 N3 C1 119.9(3)
C2 N3 C19B 131.9(10)
C1 N3 C19B 107.1(10)
C2 N3 C19A 113.8(4)
C1 N3 C19A 119.0(4)
C2 N4 C25 121.5(4)
C31 N5 C36 123.8(3)
C31 N5 HO 94.2(2)
C36 N5 HO 141.7(2)
C31 N6 C42 123.3(4)
C31 N6 HO 93.6(2)
C42 N6 HO 140.3(3)
N1 C1 N2 115.2(4)
N1 C1 N3 121.9(3)
N2 C1 N3 122.9(4)
N1 C1 HO 58.0(2)
N2 C1 HO 57.5(2)
N3 C1 HO 176.1(3)
N4 C2 N3 118.1(4)
N4 C2 C3 127.5(4)
N3 C2 C3 114.2(4)
C2 C3 C4 113.6(3)
C2 C3 H3A 108.8
C4 C3 H3A 108.8
C2 C3 H3B 108.8
C4 C3 H3B 108.8
H3A C3 H3B 107.7
C5 C4 C3 110.8(3)
C5 C4 H4A 109.5
C3 C4 H4A 109.5
C5 C4 H4B 109.5
C3 C4 H4B 109.5
H4A C4 H4B 108.1
C4 C5 C6 113.7(4)
C4 C5 H5A 108.8
C6 C5 H5A 108.8
C4 C5 H5B 108.8
C6 C5 H5B 108.8
H5A C5 H5B 107.7
C5 C6 H6A 109.5
C5 C6 H6B 109.5
H6A C6 H6B 109.5
C5 C6 H6C 109.5
H6A C6 H6C 109.5
H6B C6 H6C 109.5
N1 C7 C12 111.1(3)
N1 C7 C8 110.5(3)
C12 C7 C8 109.0(4)
N1 C7 H7 108.7
C12 C7 H7 108.7
C8 C7 H7 108.7
C7 C8 C9 110.8(4)
C7 C8 H8A 109.5
C9 C8 H8A 109.5
C7 C8 H8B 109.5
C9 C8 H8B 109.5
H8A C8 H8B 108.1
C10 C9 C8 111.8(4)
C10 C9 H9A 109.3
C8 C9 H9A 109.3
C10 C9 H9B 109.3
C8 C9 H9B 109.3
H9A C9 H9B 107.9
C11 C10 C9 111.2(4)
C11 C10 H10A 109.4
C9 C10 H10A 109.4
C11 C10 H10B 109.4
C9 C10 H10B 109.4
H10A C10 H10B 108.0
C10 C11 C12 110.7(4)
C10 C11 H11A 109.5
C12 C11 H11A 109.5
C10 C11 H11B 109.5
C12 C11 H11B 109.5
H11A C11 H11B 108.1
C7 C12 C11 111.4(3)
C7 C12 H12A 109.3
C11 C12 H12A 109.3
C7 C12 H12B 109.3
C11 C12 H12B 109.3
H12A C12 H12B 108.0
N2 C13 C14 110.4(3)
N2 C13 C18 108.7(4)
C14 C13 C18 109.2(3)
N2 C13 H13 109.5
C14 C13 H13 109.5
C18 C13 H13 109.5
C13 C14 C15 111.5(4)
C13 C14 H14A 109.3
C15 C14 H14A 109.3
C13 C14 H14B 109.3
C15 C14 H14B 109.3
H14A C14 H14B 108.0
C16 C15 C14 109.7(4)
C16 C15 H15A 109.7
C14 C15 H15A 109.7
C16 C15 H15B 109.7
C14 C15 H15B 109.7
H15A C15 H15B 108.2
C17 C16 C15 111.4(4)
C17 C16 H16A 109.4
C15 C16 H16A 109.4
C17 C16 H16B 109.4
C15 C16 H16B 109.4
H16A C16 H16B 108.0
C16 C17 C18 111.3(4)
C16 C17 H17A 109.4
C18 C17 H17A 109.4
C16 C17 H17B 109.4
C18 C17 H17B 109.4
H17A C17 H17B 108.0
C13 C18 C17 111.0(4)
C13 C18 H18A 109.4
C17 C18 H18A 109.4
C13 C18 H18B 109.4
C17 C18 H18B 109.4
H18A C18 H18B 108.0
N3 C19A C24A 112.4(5)
N3 C19A C20A 111.6(5)
C24A C19A C20A 111.1(5)
N3 C19A H19A 107.2
C24A C19A H19A 107.2
C20A C19A H19A 107.2
C19A C20A C21A 109.9(5)
C19A C20A H20A 109.7
C21A C20A H20A 109.7
C19A C20A H20B 109.7
C21A C20A H20B 109.7
H20A C20A H20B 108.2
C22A C21A C20A 111.4(6)
C22A C21A H21A 109.3
C20A C21A H21A 109.3
C22A C21A H21B 109.3
C20A C21A H21B 109.3
H21A C21A H21B 108.0
C23A C22A C21A 112.3(6)
C23A C22A H22A 109.1
C21A C22A H22A 109.1
C23A C22A H22B 109.1
C21A C22A H22B 109.1
H22A C22A H22B 107.9
C22A C23A C24A 112.3(6)
C22A C23A H23A 109.1
C24A C23A H23A 109.1
C22A C23A H23B 109.1
C24A C23A H23B 109.1
H23A C23A H23B 107.9
C19A C24A C23A 110.1(5)
C19A C24A H24A 109.6
C23A C24A H24A 109.6
C19A C24A H24B 109.6
C23A C24A H24B 109.6
H24A C24A H24B 108.2
N3 C19B C24B 112.2(15)
N3 C19B C20B 110.5(15)
C24B C19B C20B 111.1(15)
N3 C19B H19B 107.6
C24B C19B H19B 107.6
C20B C19B H19B 107.6
C19B C20B C21B 110.2(16)
C19B C20B H20C 109.6
C21B C20B H20C 109.6
C19B C20B H20D 109.6
C21B C20B H20D 109.6
H20C C20B H20D 108.1
C22B C21B C20B 110.7(16)
C22B C21B H21C 109.5
C20B C21B H21C 109.5
C22B C21B H21D 109.5
C20B C21B H21D 109.5
H21C C21B H21D 108.1
C23B C22B C21B 110.3(16)
C23B C22B H22C 109.6
C21B C22B H22C 109.6
C23B C22B H22D 109.6
C21B C22B H22D 109.6
H22C C22B H22D 108.1
C22B C23B C24B 110.8(16)
C22B C23B H23C 109.5
C24B C23B H23C 109.5
C22B C23B H23D 109.5
C24B C23B H23D 109.5
H23C C23B H23D 108.1
C19B C24B C23B 108.8(15)
C19B C24B H24C 109.9
C23B C24B H24C 109.9
C19B C24B H24D 109.9
C23B C24B H24D 109.9
H24C C24B H24D 108.3
N4 C25 C30 110.4(4)
N4 C25 C26 108.4(4)
C30 C25 C26 108.9(4)
N4 C25 H25 109.7
C30 C25 H25 109.7
C26 C25 H25 109.7
C27 C26 C25 111.8(4)
C27 C26 H26A 109.3
C25 C26 H26A 109.3
C27 C26 H26B 109.3
C25 C26 H26B 109.3
H26A C26 H26B 107.9
C28 C27 C26 110.7(5)
C28 C27 H27A 109.5
C26 C27 H27A 109.5
C28 C27 H27B 109.5
C26 C27 H27B 109.5
H27A C27 H27B 108.1
C27 C28 C29 111.5(4)
C27 C28 H28A 109.3
C29 C28 H28A 109.3
C27 C28 H28B 109.3
C29 C28 H28B 109.3
H28A C28 H28B 108.0
C28 C29 C30 111.7(4)
C28 C29 H29A 109.3
C30 C29 H29A 109.3
C28 C29 H29B 109.3
C30 C29 H29B 109.3
H29A C29 H29B 107.9
C29 C30 C25 111.7(4)
C29 C30 H30A 109.3
C25 C30 H30A 109.3
C29 C30 H30B 109.3
C25 C30 H30B 109.3
H30A C30 H30B 107.9
N6 C31 N5 113.9(4)
N6 C31 C32 122.9(3)
N5 C31 C32 123.2(4)
N6 C31 HO 57.6(2)
N5 C31 HO 57.0(2)
C32 C31 HO 172.5(3)
C31 C32 C33 110.7(4)
C31 C32 H32A 109.5
C33 C32 H32A 109.5
C31 C32 H32B 109.5
C33 C32 H32B 109.5
H32A C32 H32B 108.1
C32 C33 C34 113.6(4)
C32 C33 H33A 108.8
C34 C33 H33A 108.8
C32 C33 H33B 108.8
C34 C33 H33B 108.8
H33A C33 H33B 107.7
C35 C34 C33 113.1(4)
C35 C34 H34A 109.0
C33 C34 H34A 109.0
C35 C34 H34B 109.0
C33 C34 H34B 109.0
H34A C34 H34B 107.8
C34 C35 H35A 109.5
C34 C35 H35B 109.5
H35A C35 H35B 109.5
C34 C35 H35C 109.5
H35A C35 H35C 109.5
H35B C35 H35C 109.5
N5 C36 C37 111.0(4)
N5 C36 C41 109.7(3)
C37 C36 C41 109.8(4)
N5 C36 H36 108.8
C37 C36 H36 108.8
C41 C36 H36 108.8
C36 C37 C38 113.5(4)
C36 C37 H37A 108.9
C38 C37 H37A 108.9
C36 C37 H37B 108.9
C38 C37 H37B 108.9
H37A C37 H37B 107.7
C39 C38 C37 110.3(4)
C39 C38 H38A 109.6
C37 C38 H38A 109.6
C39 C38 H38B 109.6
C37 C38 H38B 109.6
H38A C38 H38B 108.1
C40 C39 C38 110.9(4)
C40 C39 H39A 109.5
C38 C39 H39A 109.5
C40 C39 H39B 109.5
C38 C39 H39B 109.5
H39A C39 H39B 108.0
C39 C40 C41 112.5(4)
C39 C40 H40A 109.1
C41 C40 H40A 109.1
C39 C40 H40B 109.1
C41 C40 H40B 109.1
H40A C40 H40B 107.8
C36 C41 C40 111.2(4)
C36 C41 H41A 109.4
C40 C41 H41A 109.4
C36 C41 H41B 109.4
C40 C41 H41B 109.4
H41A C41 H41B 108.0
N6 C42 C47 110.7(4)
N6 C42 C43 108.9(4)
C47 C42 C43 111.3(4)
N6 C42 H42 108.6
C47 C42 H42 108.6
C43 C42 H42 108.6
C42 C43 C44 111.5(4)
C42 C43 H43A 109.3
C44 C43 H43A 109.3
C42 C43 H43B 109.3
C44 C43 H43B 109.3
H43A C43 H43B 108.0
C45 C44 C43 111.2(4)
C45 C44 H44A 109.4
C43 C44 H44A 109.4
C45 C44 H44B 109.4
C43 C44 H44B 109.4
H44A C44 H44B 108.0
C44 C45 C46 110.8(4)
C44 C45 H45A 109.5
C46 C45 H45A 109.5
C44 C45 H45B 109.5
C46 C45 H45B 109.5
H45A C45 H45B 108.1
C45 C46 C47 111.4(4)
C45 C46 H46A 109.4
C47 C46 H46A 109.4
C45 C46 H46B 109.4
C47 C46 H46B 109.4
H46A C46 H46B 108.0
C42 C47 C46 112.0(4)
C42 C47 H47A 109.2
C46 C47 H47A 109.2
C42 C47 H47B 109.2
C46 C47 H47B 109.2
H47A C47 H47B 107.9
C51A O1A C48A 110.3(6)
C51A O1A LI 123.6(6)
C48A O1A LI 123.8(7)
C49A C48A O1A 104.2(8)
C49A C48A H48A 110.9
O1A C48A H48A 110.9
C49A C48A H48B 110.9
O1A C48A H48B 110.9
H48A C48A H48B 108.9
C50A C49A C48A 105.5(8)
C50A C49A H49A 110.6
C48A C49A H49A 110.6
C50A C49A H49B 110.6
C48A C49A H49B 110.6
H49A C49A H49B 108.8
C51A C50A C49A 108.7(8)
C51A C50A H50A 110.0
C49A C50A H50A 110.0
C51A C50A H50B 110.0
C49A C50A H50B 110.0
H50A C50A H50B 108.3
O1A C51A C50A 105.6(7)
O1A C51A H51A 110.6
C50A C51A H51A 110.6
O1A C51A H51B 110.6
C50A C51A H51B 110.6
H51A C51A H51B 108.7
C51B O1B C48B 109.9(12)
C51B O1B LI 116.5(12)
C48B O1B LI 125.7(14)
O1B C48B C49B 102.4(12)
O1B C48B H48C 111.3
C49B C48B H48C 111.3
O1B C48B H48D 111.3
C49B C48B H48D 111.3
H48C C48B H48D 109.2
C48B C49B C50B 103.2(13)
C48B C49B H49C 111.1
C50B C49B H49C 111.1
C48B C49B H49D 111.1
C50B C49B H49D 111.1
H49C C49B H49D 109.1
C51B C50B C49B 99.5(13)
C51B C50B H50C 111.9
C49B C50B H50C 111.9
C51B C50B H50D 111.9
C49B C50B H50D 111.9
H50C C50B H50D 109.6
O1B C51B C50B 104.8(12)
O1B C51B H51C 110.8
C50B C51B H51C 110.8
O1B C51B H51D 110.8
C50B C51B H51D 110.8
H51C C51B H51D 108.9
C55A O2A C52A 110.0(7)
C55A O2A LI 124.7(7)
C52A O2A LI 125.3(9)
O2A C52A C53A 105.7(8)
O2A C52A H52A 110.6
C53A C52A H52A 110.6
O2A C52A H52B 110.6
C53A C52A H52B 110.6
H52A C52A H52B 108.7
C54A C53A C52A 107.0(7)
C54A C53A H53A 110.3
C52A C53A H53A 110.3
C54A C53A H53B 110.3
C52A C53A H53B 110.3
H53A C53A H53B 108.6
C55A C54A C53A 108.6(7)
C55A C54A H54A 110.0
C53A C54A H54A 110.0
C55A C54A H54B 110.0
C53A C54A H54B 110.0
H54A C54A H54B 108.4
O2A C55A C54A 106.9(7)
O2A C55A H55A 110.3
C54A C55A H55A 110.3
O2A C55A H55B 110.3
C54A C55A H55B 110.3
H55A C55A H55B 108.6
C55B O2B C52B 110.4(17)
C55B O2B LI 124(3)
C52B O2B LI 123(3)
O2B C52B C53B 103.3(17)
O2B C52B H52C 111.1
C53B C52B H52C 111.1
O2B C52B H52D 111.1
C53B C52B H52D 111.1
H52C C52B H52D 109.1
C54B C53B C52B 107.6(17)
C54B C53B H53C 110.2
C52B C53B H53C 110.2
C54B C53B H53D 110.2
C52B C53B H53D 110.2
H53C C53B H53D 108.5
C53B C54B C55B 107.3(16)
C53B C54B H54C 110.3
C55B C54B H54C 110.3
C53B C54B H54D 110.3
C55B C54B H54D 110.3
H54C C54B H54D 108.5
O2B C55B C54B 106.8(16)
O2B C55B H55C 110.4
C54B C55B H55C 110.4
O2B C55B H55D 110.4
C54B C55B H55D 110.4
H55C C55B H55D 108.6

loop_
_geom_bond_atom_site_label_1
_geom_bond_atom_site_label_2
_geom_bond_distance
HO N5 2.327(3)
HO N6 2.339(3)
HO N2 2.341(4)
HO N1 2.354(3)
HO CL1 2.6326(13)
HO CL2 2.6453(15)
HO C31 2.766(4)
HO C1 2.770(4)
HO LI 3.447(8)
CL1 LI 2.366(10)
CL2 LI 2.306(9)
LI O2B 1.86(5)
LI O1B 1.898(17)
LI O2A 1.928(13)
LI O1A 1.937(11)
N1 C1 1.324(5)
N1 C7 1.461(5)
N2 C1 1.331(5)
N2 C13 1.469(5)
N3 C2 1.407(5)
N3 C1 1.429(5)
N3 C19B 1.49(2)
N3 C19A 1.496(6)
N4 C2 1.272(5)
N4 C25 1.447(6)
N5 C31 1.336(5)
N5 C36 1.456(5)
N6 C31 1.334(5)
N6 C42 1.465(5)
C2 C3 1.518(6)
C3 C4 1.527(5)
C3 H3A 0.9900
C3 H3B 0.9900
C4 C5 1.519(6)
C4 H4A 0.9900
C4 H4B 0.9900
C5 C6 1.536(6)
C5 H5A 0.9900
C5 H5B 0.9900
C6 H6A 0.9800
C6 H6B 0.9800
C6 H6C 0.9800
C7 C12 1.522(6)
C7 C8 1.522(6)
C7 H7 1.0000
C8 C9 1.529(6)
C8 H8A 0.9900
C8 H8B 0.9900
C9 C10 1.515(6)
C9 H9A 0.9900
C9 H9B 0.9900
C10 C11 1.515(7)
C10 H10A 0.9900
C10 H10B 0.9900
C11 C12 1.523(5)
C11 H11A 0.9900
C11 H11B 0.9900
C12 H12A 0.9900
C12 H12B 0.9900
C13 C14 1.511(6)
C13 C18 1.526(6)
C13 H13 1.0000
C14 C15 1.542(6)
C14 H14A 0.9900
C14 H14B 0.9900
C15 C16 1.520(7)
C15 H15A 0.9900
C15 H15B 0.9900
C16 C17 1.500(7)
C16 H16A 0.9900
C16 H16B 0.9900
C17 C18 1.527(6)
C17 H17A 0.9900
C17 H17B 0.9900
C18 H18A 0.9900
C18 H18B 0.9900
C19A C24A 1.515(8)
C19A C20A 1.525(7)
C19A H19A 1.0000
C20A C21A 1.527(8)
C20A H20A 0.9900
C20A H20B 0.9900
C21A C22A 1.521(9)
C21A H21A 0.9900
C21A H21B 0.9900
C22A C23A 1.504(9)
C22A H22A 0.9900
C22A H22B 0.9900
C23A C24A 1.532(7)
C23A H23A 0.9900
C23A H23B 0.9900
C24A H24A 0.9900
C24A H24B 0.9900
C19B C24B 1.504(16)
C19B C20B 1.521(16)
C19B H19B 1.0000
C20B C21B 1.523(17)
C20B H20C 0.9900
C20B H20D 0.9900
C21B C22B 1.510(17)
C21B H21C 0.9900
C21B H21D 0.9900
C22B C23B 1.500(17)
C22B H22C 0.9900
C22B H22D 0.9900
C23B C24B 1.548(16)
C23B H23C 0.9900
C23B H23D 0.9900
C24B H24C 0.9900
C24B H24D 0.9900
C25 C30 1.529(7)
C25 C26 1.529(7)
C25 H25 1.0000
C26 C27 1.525(7)
C26 H26A 0.9900
C26 H26B 0.9900
C27 C28 1.509(7)
C27 H27A 0.9900
C27 H27B 0.9900
C28 C29 1.510(7)
C28 H28A 0.9900
C28 H28B 0.9900
C29 C30 1.524(7)
C29 H29A 0.9900
C29 H29B 0.9900
C30 H30A 0.9900
C30 H30B 0.9900
C31 C32 1.523(6)
C32 C33 1.524(6)
C32 H32A 0.9900
C32 H32B 0.9900
C33 C34 1.533(6)
C33 H33A 0.9900
C33 H33B 0.9900
C34 C35 1.514(7)
C34 H34A 0.9900
C34 H34B 0.9900
C35 H35A 0.9800
C35 H35B 0.9800
C35 H35C 0.9800
C36 C37 1.479(6)
C36 C41 1.515(6)
C36 H36 1.0000
C37 C38 1.530(6)
C37 H37A 0.9900
C37 H37B 0.9900
C38 C39 1.509(7)
C38 H38A 0.9900
C38 H38B 0.9900
C39 C40 1.479(7)
C39 H39A 0.9900
C39 H39B 0.9900
C40 C41 1.536(6)
C40 H40A 0.9900
C40 H40B 0.9900
C41 H41A 0.9900
C41 H41B 0.9900
C42 C47 1.509(6)
C42 C43 1.513(7)
C42 H42 1.0000
C43 C44 1.529(6)
C43 H43A 0.9900
C43 H43B 0.9900
C44 C45 1.504(6)
C44 H44A 0.9900
C44 H44B 0.9900
C45 C46 1.515(7)
C45 H45A 0.9900
C45 H45B 0.9900
C46 C47 1.522(6)
C46 H46A 0.9900
C46 H46B 0.9900
C47 H47A 0.9900
C47 H47B 0.9900
O1A C51A 1.418(9)
O1A C48A 1.477(11)
C48A C49A 1.463(10)
C48A H48A 0.9900
C48A H48B 0.9900
C49A C50A 1.462(11)
C49A H49A 0.9900
C49A H49B 0.9900
C50A C51A 1.458(10)
C50A H50A 0.9900
C50A H50B 0.9900
C51A H51A 0.9900
C51A H51B 0.9900
O1B C51B 1.411(14)
O1B C48B 1.471(15)
C48B C49B 1.492(15)
C48B H48C 0.9900
C48B H48D 0.9900
C49B C50B 1.501(15)
C49B H49C 0.9900
C49B H49D 0.9900
C50B C51B 1.491(16)
C50B H50C 0.9900
C50B H50D 0.9900
C51B H51C 0.9900
C51B H51D 0.9900
O2A C55A 1.409(12)
O2A C52A 1.452(9)
C52A C53A 1.466(10)
C52A H52A 0.9900
C52A H52B 0.9900
C53A C54A 1.455(10)
C53A H53A 0.9900
C53A H53B 0.9900
C54A C55A 1.442(9)
C54A H54A 0.9900
C54A H54B 0.9900
C55A H55A 0.9900
C55A H55B 0.9900
O2B C55B 1.408(17)
O2B C52B 1.465(18)
C52B C53B 1.473(17)
C52B H52C 0.9900
C52B H52D 0.9900
C53B C54B 1.455(17)
C53B H53C 0.9900
C53B H53D 0.9900
C54B C55B 1.464(17)
C54B H54C 0.9900
C54B H54D 0.9900
C55B H55C 0.9900
C55B H55D 0.9900

loop_
_geom_torsion_atom_site_label_1
_geom_torsion_atom_site_label_2
_geom_torsion_atom_site_label_3
_geom_torsion_atom_site_label_4
_geom_torsion
C7 N1 C1 N2 -166.2(3)
HO N1 C1 N2 -6.4(3)
C7 N1 C1 N3 15.7(6)
HO N1 C1 N3 175.4(3)
C7 N1 C1 HO -159.8(4)
C13 N2 C1 N1 -170.7(3)
HO N2 C1 N1 6.4(3)
C13 N2 C1 N3 7.5(6)
HO N2 C1 N3 -175.4(3)
C13 N2 C1 HO -177.1(4)
C2 N3 C1 N1 -124.8(4)
C19B N3 C1 N1 65.9(9)
C19A N3 C1 N1 86.9(5)
C2 N3 C1 N2 57.1(5)
C19B N3 C1 N2 -112.1(8)
C19A N3 C1 N2 -91.1(5)
C25 N4 C2 N3 -176.7(4)
C25 N4 C2 C3 -2.1(7)
C1 N3 C2 N4 -148.1(4)
C19B N3 C2 N4 18.0(11)
C19A N3 C2 N4 1.7(6)
C1 N3 C2 C3 36.6(5)
C19B N3 C2 C3 -157.3(10)
C19A N3 C2 C3 -173.7(4)
N4 C2 C3 C4 -85.4(5)
N3 C2 C3 C4 89.3(4)
C2 C3 C4 C5 -172.0(4)
C3 C4 C5 C6 176.4(4)
C1 N1 C7 C12 107.3(4)
HO N1 C7 C12 -40.2(6)
C1 N1 C7 C8 -131.5(4)
HO N1 C7 C8 80.9(5)
N1 C7 C8 C9 -179.8(4)
C12 C7 C8 C9 -57.5(5)
C7 C8 C9 C10 56.2(6)
C8 C9 C10 C11 -54.3(6)
C9 C10 C11 C12 54.6(6)
N1 C7 C12 C11 -179.3(4)
C8 C7 C12 C11 58.7(5)
C10 C11 C12 C7 -57.6(5)
C1 N2 C13 C14 -116.1(4)
HO N2 C13 C14 68.6(5)
C1 N2 C13 C18 124.1(4)
HO N2 C13 C18 -51.1(6)
N2 C13 C14 C15 -177.3(4)
C18 C13 C14 C15 -57.9(5)
C13 C14 C15 C16 57.4(6)
C14 C15 C16 C17 -55.8(6)
C15 C16 C17 C18 56.2(6)
N2 C13 C18 C17 177.6(4)
C14 C13 C18 C17 57.1(5)
C16 C17 C18 C13 -56.8(6)
C2 N3 C19A C24A -159.8(5)
C1 N3 C19A C24A -9.8(7)
C2 N3 C19A C20A 74.6(6)
C1 N3 C19A C20A -135.4(5)
N3 C19A C20A C21A -175.1(6)
C24A C19A C20A C21A 58.7(8)
C19A C20A C21A C22A -55.8(8)
C20A C21A C22A C23A 53.4(8)
C21A C22A C23A C24A -52.7(8)
N3 C19A C24A C23A 176.5(5)
C20A C19A C24A C23A -57.7(7)
C22A C23A C24A C19A 54.5(8)
C2 N3 C19B C24B -76.8(18)
C1 N3 C19B C24B 90.7(16)
C2 N3 C19B C20B 48(2)
C1 N3 C19B C20B -144.7(15)
N3 C19B C20B C21B 176.9(17)
C24B C19B C20B C21B -58(3)
C19B C20B C21B C22B 57(3)
C20B C21B C22B C23B -58(3)
C21B C22B C23B C24B 59(3)
N3 C19B C24B C23B -177.8(16)
C20B C19B C24B C23B 58(2)
C22B C23B C24B C19B -59(2)
C2 N4 C25 C30 -95.9(5)
C2 N4 C25 C26 144.9(4)
N4 C25 C26 C27 63.1(6)
C30 C25 C26 C27 -57.1(6)
C25 C26 C27 C28 57.3(6)
C26 C27 C28 C29 -55.2(6)
C27 C28 C29 C30 54.6(6)
C28 C29 C30 C25 -55.5(6)
N4 C25 C30 C29 -63.1(5)
C26 C25 C30 C29 55.9(6)
C42 N6 C31 N5 -174.3(4)
HO N6 C31 N5 -9.5(4)
C42 N6 C31 C32 6.3(6)
HO N6 C31 C32 171.1(4)
C42 N6 C31 HO -164.8(4)
C36 N5 C31 N6 -175.4(4)
HO N5 C31 N6 9.6(4)
C36 N5 C31 C32 4.0(6)
HO N5 C31 C32 -171.1(4)
C36 N5 C31 HO 175.1(4)
N6 C31 C32 C33 87.0(5)
N5 C31 C32 C33 -92.3(5)
C31 C32 C33 C34 177.6(4)
C32 C33 C34 C35 65.5(6)
C31 N5 C36 C37 103.3(5)
HO N5 C36 C37 -84.7(5)
C31 N5 C36 C41 -135.2(4)
HO N5 C36 C41 36.8(6)
N5 C36 C37 C38 177.1(4)
C41 C36 C37 C38 55.6(6)
C36 C37 C38 C39 -56.1(7)
C37 C38 C39 C40 54.4(7)
C38 C39 C40 C41 -55.2(7)
N5 C36 C41 C40 -176.1(4)
C37 C36 C41 C40 -53.9(6)
C39 C40 C41 C36 55.2(6)
C31 N6 C42 C47 92.4(5)
HO N6 C42 C47 -63.4(6)
C31 N6 C42 C43 -145.0(4)
HO N6 C42 C43 59.3(6)
N6 C42 C43 C44 -176.4(3)
C47 C42 C43 C44 -54.1(5)
C42 C43 C44 C45 55.8(5)
C43 C44 C45 C46 -56.3(5)
C44 C45 C46 C47 55.8(5)
N6 C42 C47 C46 175.1(4)
C43 C42 C47 C46 53.8(5)
C45 C46 C47 C42 -54.7(5)
C51A O1A C48A C49A -18.8(13)
LI O1A C48A C49A 144.5(9)
O1A C48A C49A C50A 23.9(15)
C48A C49A C50A C51A -21.4(15)
C48A O1A C51A C50A 5.8(12)
LI O1A C51A C50A -157.6(11)
C49A C50A C51A O1A 9.7(14)
O2B LI O1B C51B 75(2)
CL2 LI O1B C51B -164.7(12)
CL1 LI O1B C51B -47.2(15)
HO LI O1B C51B -105.5(14)
O2B LI O1B C48B -140(3)
CL2 LI O1B C48B -19(2)
CL1 LI O1B C48B 99(2)
HO LI O1B C48B 40(2)
C51B O1B C48B C49B -8(3)
LI O1B C48B C49B -155.8(17)
O1B C48B C49B C50B 33(3)
C48B C49B C50B C51B -44(2)
C48B O1B C51B C50B -20(2)
LI O1B C51B C50B 131.1(18)
C49B C50B C51B O1B 39(2)
C55A O2A C52A C53A 12.7(17)
LI O2A C52A C53A -168.1(13)
O2A C52A C53A C54A -6.5(16)
C52A C53A C54A C55A -1.6(14)
C52A O2A C55A C54A -13.8(16)
LI O2A C55A C54A 167.0(11)
C53A C54A C55A O2A 9.4(14)
O1B LI O2B C55B 99(7)
CL2 LI O2B C55B -25(9)
CL1 LI O2B C55B -138(7)
HO LI O2B C55B -81(8)
O1B LI O2B C52B -63(7)
CL2 LI O2B C52B 174(6)
CL1 LI O2B C52B 60(8)
HO LI O2B C52B 117(6)
C55B O2B C52B C53B -21(8)
LI O2B C52B C53B 143(6)
O2B C52B C53B C54B 21(6)
C52B C53B C54B C55B -14(6)
C52B O2B C55B C54B 13(9)
LI O2B C55B C54B -151(6)
C53B C54B C55B O2B 1(8)

_cod_database_fobs_code 2241870
